data_8105982
loop_
_publ_author_name
'Barrientos, Claudio'
'Barahona, Patricia'
'Guevara, Juan Luis'
'Squella, J. Arturo'
'Moris, Silvana'

_publ_section_title
;
 The crystal structure of 4-(pyren-1-yl)butyl-3-nitrobenzoate, C27H21NO4
;
_journal_issue 6
_journal_name_full 'Zeitschrift f\"ur Kristallographie - New Crystal Structures'
_journal_page_first 1213
_journal_page_last 1214
_journal_paper_doi 10.1515/ncrs-2019-0340
_journal_volume 234
_journal_year 2019
_chemical_formula_moiety 'C27 H21 N O4'
_chemical_formula_sum 'C27 H21 N O4'
_chemical_formula_weight 423.45
_chemical_name_systematic 4-(pyren-1-yl)butyl-3-nitrobenzoate
_space_group_crystal_system triclinic
_space_group_IT_number 2
_space_group_name_Hall '-P 1'
_space_group_name_H-M_alt 'P -1'
_atom_sites_solution_hydrogens geom
_atom_sites_solution_primary iterative
_cell_angle_alpha 72.603(2)
_cell_angle_beta 82.642(2)
_cell_angle_gamma 79.351(3)
_cell_formula_units_Z 2
_cell_length_a 8.1182(5)
_cell_length_b 9.0097(5)
_cell_length_c 14.8013(10)
_cell_measurement_reflns_used 5938
_cell_measurement_temperature 150(2)
_cell_measurement_theta_max 27.5048
_cell_measurement_theta_min 2.8416
_cell_volume 1012.22(11)
_computing_cell_refinement 'APEX3 (Bruker, 2015)'
_computing_data_collection 'SAINT (Bruker, 2014)'
_computing_data_reduction 'SAINT (Bruker, 2014)'
_computing_molecular_graphics 'Olex2 (Dolomanov et al., 2009)'
_computing_publication_material 'Olex2 (Dolomanov et al., 2009)'
_computing_structure_refinement 'ShelXL (Sheldrick, 2015)'
_computing_structure_solution 'olex2.solve (Bourhis et al., 2015)'
_diffrn_ambient_temperature 150.15
_diffrn_measured_fraction_theta_full 0.983
_diffrn_measured_fraction_theta_max 0.983
_diffrn_measurement_device_type 'D8 VENTURE Bruker AXS'
_diffrn_measurement_method 'rotation images'
_diffrn_radiation_type MoK\a
_diffrn_radiation_wavelength 0.71073
_diffrn_reflns_av_R_equivalents 0.0396
_diffrn_reflns_av_unetI/netI 0.0370
_diffrn_reflns_Laue_measured_fraction_full 0.983
_diffrn_reflns_Laue_measured_fraction_max 0.983
_diffrn_reflns_limit_h_max 9
_diffrn_reflns_limit_h_min -9
_diffrn_reflns_limit_k_max 9
_diffrn_reflns_limit_k_min -10
_diffrn_reflns_limit_l_max 17
_diffrn_reflns_limit_l_min -17
_diffrn_reflns_number 12408
_diffrn_reflns_point_group_measured_fraction_full 0.983
_diffrn_reflns_point_group_measured_fraction_max 0.983
_diffrn_reflns_theta_full 24.996
_diffrn_reflns_theta_max 24.996
_diffrn_reflns_theta_min 2.398
_diffrn_source 'Incoatec microfocus sealed tube'
_exptl_absorpt_coefficient_mu 0.093
_exptl_absorpt_correction_T_max 0.994
_exptl_absorpt_correction_T_min 0.901
_exptl_absorpt_correction_type multi-scan
_exptl_absorpt_process_details
;
  [Sheldrick, G.M. (2014). SADABS Bruker AXS Inc., Madison, Wisconsin, USA]
;
_exptl_crystal_colour yellow
_exptl_crystal_colour_modifier .
_exptl_crystal_density_diffrn 1.389
_exptl_crystal_description prism
_exptl_crystal_F_000 444
_exptl_crystal_size_max 0.27
_exptl_crystal_size_mid 0.2
_exptl_crystal_size_min 0.06
_exptl_transmission_factor_max 0.994
_exptl_transmission_factor_min 0.901
_refine_diff_density_max 0.220
_refine_diff_density_min -0.194
_refine_diff_density_rms 0.038
_refine_ls_extinction_coef 0.033(5)
_refine_ls_extinction_expression Fc^*^=kFc[1+0.001xFc^2^\l^3^/sin(2\q)]^-1/4^
_refine_ls_extinction_method 'SHELXL-2018/3 (Sheldrick 2018)'
_refine_ls_goodness_of_fit_ref 1.027
_refine_ls_hydrogen_treatment constr
_refine_ls_matrix_type full
_refine_ls_number_parameters 290
_refine_ls_number_reflns 3506
_refine_ls_number_restraints 0
_refine_ls_restrained_S_all 1.027
_refine_ls_R_factor_all 0.0488
_refine_ls_R_factor_gt 0.0367
_refine_ls_shift/su_max 0.001
_refine_ls_shift/su_mean 0.000
_refine_ls_structure_factor_coef Fsqd
_refine_ls_weighting_details 'w=1/[\s^2^(Fo^2^)+(0.0487P)^2^+0.2671P] where P=(Fo^2^+2Fc^2^)/3'
_refine_ls_weighting_scheme calc
_refine_ls_wR_factor_gt 0.0939
_refine_ls_wR_factor_ref 0.1018
_reflns_Friedel_coverage 0.000
_reflns_Friedel_fraction_full .
_reflns_Friedel_fraction_max .
_reflns_number_gt 2839
_reflns_number_total 3506
_reflns_threshold_expression 'I > 2\s(I)'
_cod_data_source_file suppl_ncrs-2019-0340_suppl.cif
_cod_data_source_block 3nbpy
_cod_original_cell_volume 1012.23(11)
_cod_database_code 8105982
_olex2_refinement_description
;
1. Fixed Uiso
 At 1.2 times of:
  All C(H) groups, All C(H,H) groups
2.a Secondary CH2 refined with riding coordinates:
 C13(H13A,H13B), C14(H14A,H14B), C15(H15A,H15B), C16(H16A,H16B)
2.b Aromatic/amide H refined with riding coordinates:
 C5(H5), C6(H6), C7(H7), C9(H9), C18(H18), C19(H19), C21(H21), C22(H22),
 C24(H24), C25(H25), C26(H26), C28(H28), C29(H29)
;

loop_
_space_group_symop_operation_xyz
'x, y, z'
'-x, -y, -z'

loop_
_atom_site_label
_atom_site_type_symbol
_atom_site_fract_x
_atom_site_fract_y
_atom_site_fract_z
_atom_site_U_iso_or_equiv
_atom_site_adp_type
_atom_site_occupancy
_atom_site_site_symmetry_order
_atom_site_calc_flag
_atom_site_refinement_flags_posn
_atom_site_refinement_flags_adp
_atom_site_refinement_flags_occupancy
_atom_site_disorder_assembly
_atom_site_disorder_group
N1 N 0.83076(16) 1.05762(16) 1.10376(9) 0.0276(3) Uani 1 1 d . . . . .
O2 O 0.83378(19) 0.94104(14) 1.17275(8) 0.0487(4) Uani 1 1 d . . . . .
O3 O 0.87714(16) 1.17906(15) 1.10301(9) 0.0418(3) Uani 1 1 d . . . . .
C4 C 0.76527(17) 1.05205(17) 1.01665(10) 0.0201(3) Uani 1 1 d . . . . .
C5 C 0.73526(18) 1.19088(18) 0.94528(10) 0.0239(3) Uani 1 1 d . . . . .
H5 H 0.756976 1.287012 0.951903 0.029 Uiso 1 1 calc R . . . .
C6 C 0.6724(2) 1.18593(18) 0.86357(10) 0.0271(4) Uani 1 1 d . . . . .
H6 H 0.651412 1.279620 0.813072 0.032 Uiso 1 1 calc R . . . .
C7 C 0.64024(18) 1.04541(18) 0.85522(10) 0.0229(3) Uani 1 1 d . . . . .
H7 H 0.597185 1.043299 0.798957 0.028 Uiso 1 1 calc R . . . .
C8 C 0.67034(17) 0.90695(16) 0.92848(9) 0.0182(3) Uani 1 1 d . . . . .
C9 C 0.73446(17) 0.90967(17) 1.01052(10) 0.0197(3) Uani 1 1 d . . . . .
H9 H 0.756539 0.816183 1.061035 0.024 Uiso 1 1 calc R . . . .
C10 C 0.63480(17) 0.75398(17) 0.92159(10) 0.0197(3) Uani 1 1 d . . . . .
O11 O 0.68100(14) 0.62745(12) 0.97618(7) 0.0278(3) Uani 1 1 d . . . . .
O12 O 0.54542(12) 0.77620(11) 0.84744(7) 0.0218(3) Uani 1 1 d . . . . .
C13 C 0.51779(19) 0.63498(16) 0.82677(10) 0.0214(3) Uani 1 1 d . . . . .
H13A H 0.444579 0.575854 0.878518 0.026 Uiso 1 1 calc R . . . .
H13B H 0.626225 0.565817 0.821059 0.026 Uiso 1 1 calc R . . . .
C14 C 0.43487(18) 0.68615(16) 0.73441(10) 0.0196(3) Uani 1 1 d . . . . .
H14A H 0.501862 0.756500 0.685047 0.023 Uiso 1 1 calc R . . . .
H14B H 0.321385 0.745713 0.742829 0.023 Uiso 1 1 calc R . . . .
C15 C 0.42071(17) 0.54349(16) 0.70245(9) 0.0178(3) Uani 1 1 d . . . . .
H15A H 0.356212 0.472486 0.752977 0.021 Uiso 1 1 calc R . . . .
H15B H 0.534778 0.485177 0.693767 0.021 Uiso 1 1 calc R . . . .
C16 C 0.33510(17) 0.58713(16) 0.61015(10) 0.0175(3) Uani 1 1 d . . . . .
H16A H 0.222174 0.647295 0.619118 0.021 Uiso 1 1 calc R . . . .
H16B H 0.400598 0.657890 0.560092 0.021 Uiso 1 1 calc R . . . .
C17 C 0.31535(17) 0.45035(16) 0.57506(9) 0.0166(3) Uani 1 1 d . . . . .
C18 C 0.36880(18) 0.29499(16) 0.62612(10) 0.0209(3) Uani 1 1 d . . . . .
H18 H 0.419498 0.275506 0.683794 0.025 Uiso 1 1 calc R . . . .
C19 C 0.35055(18) 0.16809(17) 0.59569(10) 0.0224(3) Uani 1 1 d . . . . .
H19 H 0.387973 0.064064 0.632839 0.027 Uiso 1 1 calc R . . . .
C20 C 0.27789(17) 0.19133(16) 0.51116(10) 0.0190(3) Uani 1 1 d . . . . .
C21 C 0.25653(19) 0.06299(17) 0.47681(11) 0.0253(4) Uani 1 1 d . . . . .
H21 H 0.292841 -0.042090 0.512807 0.030 Uiso 1 1 calc R . . . .
C22 C 0.18653(19) 0.08849(17) 0.39514(11) 0.0256(4) Uani 1 1 d . . . . .
H22 H 0.174814 0.001010 0.374511 0.031 Uiso 1 1 calc R . . . .
C23 C 0.12894(17) 0.24460(17) 0.33820(10) 0.0205(3) Uani 1 1 d . . . . .
C24 C 0.05671(18) 0.27348(18) 0.25267(11) 0.0239(3) Uani 1 1 d . . . . .
H24 H 0.045613 0.187316 0.230602 0.029 Uiso 1 1 calc R . . . .
C25 C 0.00081(18) 0.42595(19) 0.19930(10) 0.0248(4) Uani 1 1 d . . . . .
H25 H -0.046738 0.443223 0.140927 0.030 Uiso 1 1 calc R . . . .
C26 C 0.01424(17) 0.55305(18) 0.23101(10) 0.0224(3) Uani 1 1 d . . . . .
H26 H -0.025968 0.656794 0.194513 0.027 Uiso 1 1 calc R . . . .
C27 C 0.08643(16) 0.53044(16) 0.31627(9) 0.0177(3) Uani 1 1 d . . . . .
C28 C 0.10190(17) 0.65857(16) 0.35174(10) 0.0191(3) Uani 1 1 d . . . . .
H28 H 0.059893 0.763155 0.317314 0.023 Uiso 1 1 calc R . . . .
C29 C 0.17526(17) 0.63347(16) 0.43342(10) 0.0174(3) Uani 1 1 d . . . . .
H29 H 0.184783 0.721400 0.454194 0.021 Uiso 1 1 calc R . . . .
C30 C 0.23921(16) 0.47778(16) 0.48970(9) 0.0155(3) Uani 1 1 d . . . . .
C31 C 0.22156(16) 0.34829(16) 0.45726(9) 0.0163(3) Uani 1 1 d . . . . .
C32 C 0.14586(16) 0.37479(16) 0.37053(9) 0.0168(3) Uani 1 1 d . . . . .

loop_
_atom_site_aniso_label
_atom_site_aniso_U_11
_atom_site_aniso_U_22
_atom_site_aniso_U_33
_atom_site_aniso_U_23
_atom_site_aniso_U_13
_atom_site_aniso_U_12
N1 0.0277(7) 0.0331(8) 0.0271(7) -0.0171(6) -0.0083(6) 0.0009(6)
O2 0.0836(10) 0.0353(7) 0.0296(7) -0.0084(6) -0.0318(7) 0.0025(7)
O3 0.0494(8) 0.0484(8) 0.0421(7) -0.0245(6) -0.0109(6) -0.0189(6)
C4 0.0165(7) 0.0283(8) 0.0189(7) -0.0124(6) -0.0015(6) -0.0021(6)
C5 0.0247(8) 0.0248(8) 0.0253(8) -0.0099(6) 0.0013(6) -0.0094(6)
C6 0.0346(9) 0.0244(8) 0.0207(8) -0.0011(6) -0.0034(7) -0.0087(7)
C7 0.0259(8) 0.0291(8) 0.0158(7) -0.0072(6) -0.0032(6) -0.0068(6)
C8 0.0157(7) 0.0219(8) 0.0179(7) -0.0083(6) 0.0007(6) -0.0021(6)
C9 0.0177(7) 0.0231(8) 0.0173(7) -0.0061(6) -0.0014(6) 0.0002(6)
C10 0.0186(8) 0.0246(8) 0.0161(7) -0.0072(6) -0.0003(6) -0.0022(6)
O11 0.0364(6) 0.0228(6) 0.0245(6) -0.0044(5) -0.0079(5) -0.0054(5)
O12 0.0250(6) 0.0224(5) 0.0224(5) -0.0108(4) -0.0070(4) -0.0039(4)
C13 0.0261(8) 0.0194(8) 0.0224(8) -0.0093(6) -0.0031(6) -0.0063(6)
C14 0.0170(7) 0.0215(7) 0.0217(8) -0.0086(6) -0.0018(6) -0.0023(6)
C15 0.0169(7) 0.0191(7) 0.0174(7) -0.0057(6) -0.0008(6) -0.0025(6)
C16 0.0170(7) 0.0171(7) 0.0185(7) -0.0056(6) -0.0016(6) -0.0016(6)
C17 0.0145(7) 0.0189(7) 0.0166(7) -0.0061(6) 0.0012(5) -0.0025(5)
C18 0.0230(8) 0.0221(8) 0.0179(7) -0.0060(6) -0.0038(6) -0.0020(6)
C19 0.0260(8) 0.0161(7) 0.0219(8) -0.0023(6) -0.0028(6) -0.0002(6)
C20 0.0176(7) 0.0170(7) 0.0220(7) -0.0070(6) 0.0017(6) -0.0020(6)
C21 0.0295(9) 0.0149(7) 0.0317(9) -0.0075(6) -0.0010(7) -0.0032(6)
C22 0.0283(8) 0.0197(8) 0.0337(9) -0.0147(7) 0.0013(7) -0.0065(6)
C23 0.0147(7) 0.0267(8) 0.0241(8) -0.0139(6) 0.0033(6) -0.0052(6)
C24 0.0180(8) 0.0322(9) 0.0280(8) -0.0184(7) 0.0014(6) -0.0062(6)
C25 0.0180(8) 0.0401(9) 0.0206(8) -0.0142(7) -0.0015(6) -0.0061(7)
C26 0.0170(8) 0.0281(8) 0.0204(8) -0.0058(6) -0.0012(6) -0.0013(6)
C27 0.0127(7) 0.0227(7) 0.0179(7) -0.0068(6) 0.0023(5) -0.0033(6)
C28 0.0181(7) 0.0173(7) 0.0196(7) -0.0034(6) -0.0009(6) -0.0001(6)
C29 0.0185(7) 0.0149(7) 0.0196(7) -0.0069(6) 0.0017(6) -0.0033(6)
C30 0.0122(7) 0.0174(7) 0.0167(7) -0.0061(6) 0.0037(5) -0.0027(5)
C31 0.0125(7) 0.0188(7) 0.0180(7) -0.0064(6) 0.0032(5) -0.0043(5)
C32 0.0115(7) 0.0216(7) 0.0180(7) -0.0082(6) 0.0036(5) -0.0035(6)

loop_
_atom_type_symbol
_atom_type_description
_atom_type_scat_dispersion_real
_atom_type_scat_dispersion_imag
_atom_type_scat_source
C C 0.0033 0.0016 'International Tables Vol C Tables 4.2.6.8 and 6.1.1.4'
H H 0.0000 0.0000 'International Tables Vol C Tables 4.2.6.8 and 6.1.1.4'
N N 0.0061 0.0033 'International Tables Vol C Tables 4.2.6.8 and 6.1.1.4'
O O 0.0106 0.0060 'International Tables Vol C Tables 4.2.6.8 and 6.1.1.4'

loop_
_geom_bond_atom_site_label_1
_geom_bond_atom_site_label_2
_geom_bond_distance
_geom_bond_site_symmetry_2
N1 O2 1.2255(17) .
N1 O3 1.2178(17) .
N1 C4 1.4737(18) .
C4 C5 1.380(2) .
C4 C9 1.382(2) .
C5 H5 0.9500 .
C5 C6 1.387(2) .
C6 H6 0.9500 .
C6 C7 1.382(2) .
C7 H7 0.9500 .
C7 C8 1.392(2) .
C8 C9 1.3894(19) .
C8 C10 1.4939(19) .
C9 H9 0.9500 .
C10 O11 1.2092(17) .
C10 O12 1.3379(17) .
O12 C13 1.4555(16) .
C13 H13A 0.9900 .
C13 H13B 0.9900 .
C13 C14 1.5094(19) .
C14 H14A 0.9900 .
C14 H14B 0.9900 .
C14 C15 1.5236(19) .
C15 H15A 0.9900 .
C15 H15B 0.9900 .
C15 C16 1.5248(18) .
C16 H16A 0.9900 .
C16 H16B 0.9900 .
C16 C17 1.5137(18) .
C17 C18 1.3949(19) .
C17 C30 1.4129(19) .
C18 H18 0.9500 .
C18 C19 1.386(2) .
C19 H19 0.9500 .
C19 C20 1.394(2) .
C20 C21 1.4402(19) .
C20 C31 1.4231(19) .
C21 H21 0.9500 .
C21 C22 1.341(2) .
C22 H22 0.9500 .
C22 C23 1.434(2) .
C23 C24 1.397(2) .
C23 C32 1.4268(19) .
C24 H24 0.9500 .
C24 C25 1.389(2) .
C25 H25 0.9500 .
C25 C26 1.387(2) .
C26 H26 0.9500 .
C26 C27 1.4033(19) .
C27 C28 1.4343(19) .
C27 C32 1.4213(19) .
C28 H28 0.9500 .
C28 C29 1.3559(19) .
C29 H29 0.9500 .
C29 C30 1.4401(19) .
C30 C31 1.4235(19) .
C31 C32 1.4308(19) .

loop_
_geom_torsion_atom_site_label_1
_geom_torsion_atom_site_label_2
_geom_torsion_atom_site_label_3
_geom_torsion_atom_site_label_4
_geom_torsion
_geom_torsion_site_symmetry_1
_geom_torsion_site_symmetry_2
_geom_torsion_site_symmetry_3
_geom_torsion_site_symmetry_4
N1 C4 C5 C6 -179.53(13) . . . .
N1 C4 C9 C8 179.04(12) . . . .
O2 N1 C4 C5 169.12(14) . . . .
O2 N1 C4 C9 -10.0(2) . . . .
O3 N1 C4 C5 -10.12(19) . . . .
O3 N1 C4 C9 170.80(13) . . . .
C4 C5 C6 C7 0.5(2) . . . .
C5 C4 C9 C8 0.0(2) . . . .
C5 C6 C7 C8 0.0(2) . . . .
C6 C7 C8 C9 -0.5(2) . . . .
C6 C7 C8 C10 179.32(13) . . . .
C7 C8 C9 C4 0.5(2) . . . .
C7 C8 C10 O11 168.64(14) . . . .
C7 C8 C10 O12 -11.46(18) . . . .
C8 C10 O12 C13 173.64(11) . . . .
C9 C4 C5 C6 -0.5(2) . . . .
C9 C8 C10 O11 -11.6(2) . . . .
C9 C8 C10 O12 168.33(12) . . . .
C10 C8 C9 C4 -179.33(12) . . . .
C10 O12 C13 C14 -172.91(11) . . . .
O11 C10 O12 C13 -6.5(2) . . . .
O12 C13 C14 C15 173.40(10) . . . .
C13 C14 C15 C16 179.03(11) . . . .
C14 C15 C16 C17 -179.35(11) . . . .
C15 C16 C17 C18 1.62(19) . . . .
C15 C16 C17 C30 -179.37(12) . . . .
C16 C17 C18 C19 179.42(12) . . . .
C16 C17 C30 C29 -1.0(2) . . . .
C16 C17 C30 C31 179.89(11) . . . .
C17 C18 C19 C20 0.4(2) . . . .
C17 C30 C31 C20 0.97(19) . . . .
C17 C30 C31 C32 -179.50(12) . . . .
C18 C17 C30 C29 178.06(12) . . . .
C18 C17 C30 C31 -1.07(19) . . . .
C18 C19 C20 C21 179.96(13) . . . .
C18 C19 C20 C31 -0.5(2) . . . .
C19 C20 C21 C22 -179.86(14) . . . .
C19 C20 C31 C30 -0.16(19) . . . .
C19 C20 C31 C32 -179.70(12) . . . .
C20 C21 C22 C23 -0.2(2) . . . .
C20 C31 C32 C23 -0.66(19) . . . .
C20 C31 C32 C27 179.07(12) . . . .
C21 C20 C31 C30 179.36(12) . . . .
C21 C20 C31 C32 -0.18(19) . . . .
C21 C22 C23 C24 179.59(14) . . . .
C21 C22 C23 C32 -0.6(2) . . . .
C22 C23 C24 C25 179.50(13) . . . .
C22 C23 C32 C27 -178.68(12) . . . .
C22 C23 C32 C31 1.04(19) . . . .
C23 C24 C25 C26 -0.8(2) . . . .
C24 C23 C32 C27 1.14(19) . . . .
C24 C23 C32 C31 -179.14(12) . . . .
C24 C25 C26 C27 1.0(2) . . . .
C25 C26 C27 C28 -179.69(12) . . . .
C25 C26 C27 C32 -0.2(2) . . . .
C26 C27 C28 C29 -178.67(13) . . . .
C26 C27 C32 C23 -0.90(19) . . . .
C26 C27 C32 C31 179.37(12) . . . .
C27 C28 C29 C30 -0.9(2) . . . .
C28 C27 C32 C23 178.64(12) . . . .
C28 C27 C32 C31 -1.08(19) . . . .
C28 C29 C30 C17 -179.79(12) . . . .
C28 C29 C30 C31 -0.6(2) . . . .
C29 C30 C31 C20 -178.20(12) . . . .
C29 C30 C31 C32 1.33(18) . . . .
C30 C17 C18 C19 0.4(2) . . . .
C30 C31 C32 C23 179.81(11) . . . .
C30 C31 C32 C27 -0.47(19) . . . .
C31 C20 C21 C22 0.6(2) . . . .
C32 C23 C24 C25 -0.3(2) . . . .
C32 C27 C28 C29 1.8(2) . . . .
